data_4117544
loop_
_publ_author_name
'Gonca Seber'
'Rafael S. Freitas'
'Joel T. Mague'
'Armando Paduan-Filho'
'Xavier Gratens'
'Valdir Bindilatti'
'Nei Fernandes Oliveira'
'Naoki Yoshioka'
'Paul M. Lahti'

_publ_contact_author_address
;Dept of Chemistry
University of Massachusetts
Amherst, MA 01003 USA
;
_publ_contact_author_email lahti@chem.umass.edu
_publ_contact_author_name 'Paul M. Lahti'
_publ_section_title
;
 Magnetic Tuning of All-Organic Binary Alloys between Two Stable Radicals
;
_journal_name_full 'Journal of the American Chemical Society'
_journal_page_first 3825
_journal_page_last 3833
_journal_paper_doi 10.1021/ja2104697
_journal_volume 134
_journal_year 2012
_chemical_formula_moiety '0.95(C14 H13 F4 N4 O2), 0.05(C14 H17 N4 O2)'
_chemical_formula_sum 'C14 H13.2 F3.8 N4 O2'
_chemical_formula_weight 341.69
_chemical_name_systematic
; 
 ? 
;
_space_group_IT_number 14
_symmetry_cell_setting monoclinic
_symmetry_space_group_name_Hall '-P 2ybc'
_symmetry_space_group_name_H-M 'P 1 21/c 1'
_atom_sites_solution_hydrogens geom
_atom_sites_solution_primary direct
_atom_sites_solution_secondary difmap
_audit_creation_method SHELXL-97
_cell_angle_alpha 90.00
_cell_angle_beta 110.650(2)
_cell_angle_gamma 90.00
_cell_formula_units_Z 4
_cell_length_a 8.4721(13)
_cell_length_b 20.890(3)
_cell_length_c 8.7019(13)
_cell_measurement_reflns_used 2408
_cell_measurement_temperature 100(2)
_cell_measurement_theta_max 28.22
_cell_measurement_theta_min 2.68
_cell_volume 1441.1(4)
_computing_cell_refinement 'Bruker SAINT (Bruker-AXS 2009a)'
_computing_data_collection 'Bruker APEX2 (Bruker-AXS, 2009)'
_computing_data_reduction 'Bruker SAINT (Bruker-AXS 2009a)'
_computing_molecular_graphics 'Bruker SHELXTL(Bruker-AXS 2008)'
_computing_publication_material 'Bruker SHELXTL(Bruker-AXS 2008)'
_computing_structure_refinement 'SHELXL (Sheldrick, 2008)'
_computing_structure_solution 'SHELXM (Sheldrick, 2004)'
_diffrn_ambient_temperature 100(2)
_diffrn_measured_fraction_theta_full 0.936
_diffrn_measured_fraction_theta_max 0.936
_diffrn_measurement_device_type 'Bruker Smart APEX CCD'
_diffrn_measurement_method '\f and \w scans'
_diffrn_radiation_monochromator graphite
_diffrn_radiation_source 'fine-focus sealed tube'
_diffrn_radiation_type MoK\a
_diffrn_radiation_wavelength 0.71073
_diffrn_reflns_av_R_equivalents 0.0550
_diffrn_reflns_av_sigmaI/netI 0.0565
_diffrn_reflns_limit_h_max 8
_diffrn_reflns_limit_h_min -10
_diffrn_reflns_limit_k_max 24
_diffrn_reflns_limit_k_min 0
_diffrn_reflns_limit_l_max 10
_diffrn_reflns_limit_l_min 0
_diffrn_reflns_number 16114
_diffrn_reflns_theta_full 25.05
_diffrn_reflns_theta_max 25.05
_diffrn_reflns_theta_min 1.95
_exptl_absorpt_coefficient_mu 0.141
_exptl_absorpt_correction_T_max 0.9952
_exptl_absorpt_correction_T_min 0.5422
_exptl_absorpt_correction_type multi-scan
_exptl_absorpt_process_details 'TWINABS (Sheldrick, 2008b)'
_exptl_crystal_colour blue
_exptl_crystal_density_diffrn 1.575
_exptl_crystal_description Plate
_exptl_crystal_F_000 702
_exptl_crystal_size_max 0.50
_exptl_crystal_size_mid 0.12
_exptl_crystal_size_min 0.03
_refine_diff_density_max 0.348
_refine_diff_density_min -0.289
_refine_diff_density_rms 0.066
_refine_ls_extinction_method none
_refine_ls_goodness_of_fit_ref 1.026
_refine_ls_hydrogen_treatment mixed
_refine_ls_matrix_type full
_refine_ls_number_parameters 227
_refine_ls_number_reflns 7124
_refine_ls_number_restraints 0
_refine_ls_restrained_S_all 1.026
_refine_ls_R_factor_all 0.0754
_refine_ls_R_factor_gt 0.0606
_refine_ls_shift/su_max 0.001
_refine_ls_shift/su_mean 0.000
_refine_ls_structure_factor_coef Fsqd
_refine_ls_weighting_details 'calc w=1/[\s^2^(Fo^2^)+(0.1172P)^2^] where P=(Fo^2^+2Fc^2^)/3'
_refine_ls_weighting_scheme calc
_refine_ls_wR_factor_gt 0.1637
_refine_ls_wR_factor_ref 0.1775
_reflns_number_gt 5572
_reflns_number_total 7124
_reflns_threshold_expression >2sigma(I)
_cod_data_source_file ja2104697_si_002_02.cif
_cod_data_source_block 95_F4BImNN-5_BImNN_100K
_cod_original_formula_sum 'C14 H13.20 F3.80 N4 O2'
_cod_database_code 4117544

loop_
_symmetry_equiv_pos_as_xyz
'x, y, z'
'-x, y+1/2, -z+1/2'
'-x, -y, -z'
'x, -y-1/2, z-1/2'

loop_
_atom_site_label
_atom_site_type_symbol
_atom_site_fract_x
_atom_site_fract_y
_atom_site_fract_z
_atom_site_U_iso_or_equiv
_atom_site_adp_type
_atom_site_occupancy
_atom_site_symmetry_multiplicity
_atom_site_calc_flag
_atom_site_refinement_flags
_atom_site_disorder_assembly
_atom_site_disorder_group
F1 F -0.18771(15) 0.83136(5) 0.30788(14) 0.0227(3) Uani 0.95 1 d P A 1
F2 F -0.30783(15) 0.95184(5) 0.21312(15) 0.0269(3) Uani 0.95 1 d P A 1
F3 F -0.25695(15) 1.01009(4) -0.03903(15) 0.0245(3) Uani 0.95 1 d P A 1
F4 F -0.07969(15) 0.95212(4) -0.20752(14) 0.0221(3) Uani 0.95 1 d P A 1
O1 O 0.09923(17) 0.63571(5) 0.13337(17) 0.0211(3) Uani 1 1 d . . .
O2 O 0.36028(17) 0.77543(5) -0.11191(17) 0.0224(3) Uani 1 1 d . . .
N1 N 0.2008(2) 0.65854(6) 0.06805(19) 0.0159(4) Uani 1 1 d . . .
N2 N 0.3258(2) 0.72468(6) -0.0485(2) 0.0175(4) Uani 1 1 d . . .
N3 N 0.0151(2) 0.77177(6) 0.12999(19) 0.0155(4) Uani 1 1 d . A .
N4 N 0.0604(2) 0.82142(6) -0.0813(2) 0.0159(4) Uani 1 1 d . A .
C1 C -0.1597(2) 0.86016(8) 0.1820(2) 0.0183(4) Uani 1 1 d . . .
H1A H -0.1809 0.8390 0.2707 0.022 Uiso 0.05 1 d PR A 2
C2 C -0.2201(2) 0.92062(8) 0.1345(2) 0.0188(4) Uani 1 1 d . A .
H2A H -0.2835 0.9421 0.1913 0.023 Uiso 0.05 1 d PR B 2
C3 C -0.1917(2) 0.95124(7) 0.0048(2) 0.0186(4) Uani 1 1 d . . .
H3A H -0.2353 0.9936 -0.0257 0.022 Uiso 0.05 1 d PR A 2
C4 C -0.1030(2) 0.92266(8) -0.0800(2) 0.0169(4) Uani 1 1 d . A .
H4A H -0.0857 0.9436 -0.1697 0.020 Uiso 0.05 1 calc PR C 2
C5 C -0.0385(2) 0.86156(7) -0.0307(2) 0.0150(4) Uani 1 1 d . . .
C6 C -0.0666(2) 0.83054(7) 0.0995(2) 0.0149(4) Uani 1 1 d . A .
C7 C 0.0880(2) 0.76912(7) 0.0183(2) 0.0149(4) Uani 1 1 d . . .
C8 C 0.1996(2) 0.71810(7) 0.0108(2) 0.0150(4) Uani 1 1 d . A .
C9 C 0.3387(2) 0.61776(8) 0.0501(2) 0.0180(4) Uani 1 1 d . . .
C10 C 0.2539(3) 0.56015(8) -0.0543(3) 0.0250(5) Uani 1 1 d . . .
H10A H 0.1890 0.5365 0.0006 0.037 Uiso 1 1 calc R . .
H10B H 0.3402 0.5320 -0.0688 0.037 Uiso 1 1 calc R . .
H10C H 0.1781 0.5749 -0.1620 0.037 Uiso 1 1 calc R . .
C11 C 0.4463(3) 0.59515(8) 0.2219(3) 0.0249(5) Uani 1 1 d . . .
H11A H 0.4968 0.6323 0.2904 0.037 Uiso 1 1 calc R . .
H11B H 0.5358 0.5669 0.2148 0.037 Uiso 1 1 calc R . .
H11C H 0.3754 0.5718 0.2707 0.037 Uiso 1 1 calc R . .
C12 C 0.4294(3) 0.66487(8) -0.0315(2) 0.0186(4) Uani 1 1 d . . .
C13 C 0.4207(3) 0.64585(9) -0.2031(3) 0.0256(5) Uani 1 1 d . . .
H13A H 0.3027 0.6391 -0.2731 0.038 Uiso 1 1 calc R . .
H13B H 0.4844 0.6062 -0.1971 0.038 Uiso 1 1 calc R . .
H13C H 0.4693 0.6800 -0.2497 0.038 Uiso 1 1 calc R . .
C14 C 0.6101(3) 0.68216(9) 0.0733(3) 0.0280(5) Uani 1 1 d . . .
H14A H 0.6512 0.7158 0.0185 0.042 Uiso 1 1 calc R . .
H14B H 0.6819 0.6442 0.0880 0.042 Uiso 1 1 calc R . .
H14C H 0.6133 0.6976 0.1807 0.042 Uiso 1 1 calc R . .
H4N H 0.094(3) 0.8277(10) -0.171(3) 0.045(7) Uiso 1 1 d . . .

loop_
_atom_site_aniso_label
_atom_site_aniso_U_11
_atom_site_aniso_U_22
_atom_site_aniso_U_33
_atom_site_aniso_U_23
_atom_site_aniso_U_13
_atom_site_aniso_U_12
F1 0.0264(7) 0.0250(6) 0.0246(7) 0.0031(5) 0.0188(6) 0.0022(5)
F2 0.0265(7) 0.0221(6) 0.0420(9) -0.0045(5) 0.0245(7) 0.0052(5)
F3 0.0247(7) 0.0128(5) 0.0370(8) 0.0013(4) 0.0120(6) 0.0062(4)
F4 0.0278(7) 0.0184(5) 0.0226(7) 0.0058(4) 0.0119(6) 0.0036(5)
O1 0.0248(8) 0.0193(6) 0.0235(8) 0.0014(5) 0.0137(7) -0.0012(5)
O2 0.0240(8) 0.0187(6) 0.0294(9) 0.0039(5) 0.0154(7) -0.0022(5)
N1 0.0178(9) 0.0156(7) 0.0155(9) 0.0006(6) 0.0075(7) 0.0000(6)
N2 0.0184(9) 0.0159(7) 0.0195(9) 0.0007(6) 0.0084(8) -0.0001(6)
N3 0.0157(9) 0.0157(7) 0.0172(9) -0.0013(6) 0.0086(8) 0.0008(6)
N4 0.0171(9) 0.0161(7) 0.0161(10) 0.0015(6) 0.0078(8) 0.0027(6)
C1 0.0151(11) 0.0202(8) 0.0229(11) -0.0005(7) 0.0108(9) -0.0016(7)
C2 0.0134(10) 0.0206(8) 0.0254(12) -0.0060(7) 0.0103(9) -0.0001(7)
C3 0.0164(11) 0.0142(8) 0.0245(12) -0.0011(7) 0.0063(9) 0.0026(7)
C4 0.0167(10) 0.0179(8) 0.0167(11) 0.0023(7) 0.0067(9) -0.0023(7)
C5 0.0138(10) 0.0173(8) 0.0136(10) -0.0033(7) 0.0043(8) -0.0002(7)
C6 0.0148(10) 0.0159(8) 0.0141(11) -0.0015(7) 0.0051(8) -0.0005(7)
C7 0.0157(10) 0.0153(8) 0.0141(11) -0.0016(6) 0.0056(8) -0.0014(7)
C8 0.0151(10) 0.0179(8) 0.0125(10) -0.0004(7) 0.0056(8) -0.0017(7)
C9 0.0186(11) 0.0165(8) 0.0188(11) -0.0028(7) 0.0065(9) 0.0036(7)
C10 0.0251(12) 0.0206(9) 0.0306(13) -0.0070(8) 0.0115(10) 0.0007(8)
C11 0.0257(12) 0.0213(9) 0.0266(13) 0.0051(8) 0.0078(10) 0.0037(8)
C12 0.0179(11) 0.0186(8) 0.0198(12) 0.0012(7) 0.0074(9) 0.0056(7)
C13 0.0275(12) 0.0276(10) 0.0259(13) 0.0010(8) 0.0146(10) 0.0090(8)
C14 0.0178(12) 0.0326(10) 0.0309(14) 0.0047(9) 0.0054(10) 0.0008(8)

loop_
_atom_type_symbol
_atom_type_description
_atom_type_scat_dispersion_real
_atom_type_scat_dispersion_imag
_atom_type_scat_source
C C 0.0033 0.0016 'International Tables Vol C Tables 4.2.6.8 and 6.1.1.4'
H H 0.0000 0.0000 'International Tables Vol C Tables 4.2.6.8 and 6.1.1.4'
N N 0.0061 0.0033 'International Tables Vol C Tables 4.2.6.8 and 6.1.1.4'
O O 0.0106 0.0060 'International Tables Vol C Tables 4.2.6.8 and 6.1.1.4'
F F 0.0171 0.0103 'International Tables Vol C Tables 4.2.6.8 and 6.1.1.4'

loop_
_geom_angle_atom_site_label_1
_geom_angle_atom_site_label_2
_geom_angle_atom_site_label_3
_geom_angle
O1 N1 C8 126.47(15)
O1 N1 C9 120.39(13)
C8 N1 C9 113.14(15)
O2 N2 C8 125.73(14)
O2 N2 C12 121.22(15)
C8 N2 C12 113.04(13)
C7 N3 C6 103.13(14)
C7 N4 C5 105.96(16)
C7 N4 H4N 127.7(14)
C5 N4 H4N 126.1(14)
F1 C1 C2 120.30(16)
F1 C1 C6 121.29(15)
C2 C1 C6 118.39(17)
C2 C1 H1A 120.8
C6 C1 H1A 120.8
F2 C2 C1 120.58(17)
F2 C2 C3 118.39(15)
C1 C2 C3 121.04(16)
C1 C2 H2A 119.6
C3 C2 H2A 119.4
F3 C3 C4 119.78(16)
F3 C3 C2 118.57(16)
C4 C3 C2 121.63(16)
C4 C3 H3A 119.1
C2 C3 H3A 119.2
F4 C4 C3 121.10(15)
F4 C4 C5 121.14(15)
C3 C4 C5 117.76(16)
C3 C4 H4A 121.1
C5 C4 H4A 121.1
N4 C5 C4 133.02(17)
N4 C5 C6 106.04(14)
C4 C5 C6 120.89(15)
C1 C6 N3 129.23(16)
C1 C6 C5 120.27(15)
N3 C6 C5 110.45(15)
N3 C7 N4 114.42(15)
N3 C7 C8 123.21(16)
N4 C7 C8 122.16(17)
N1 C8 N2 109.57(15)
N1 C8 C7 126.07(17)
N2 C8 C7 124.28(15)
N1 C9 C11 107.01(15)
N1 C9 C10 106.84(15)
C11 C9 C10 109.43(15)
N1 C9 C12 102.44(13)
C11 C9 C12 114.85(16)
C10 C9 C12 115.38(16)
C9 C10 H10A 109.5
C9 C10 H10B 109.5
H10A C10 H10B 109.5
C9 C10 H10C 109.5
H10A C10 H10C 109.5
H10B C10 H10C 109.5
C9 C11 H11A 109.5
C9 C11 H11B 109.5
H11A C11 H11B 109.5
C9 C11 H11C 109.5
H11A C11 H11C 109.5
H11B C11 H11C 109.5
N2 C12 C13 107.20(14)
N2 C12 C14 106.88(14)
C13 C12 C14 109.88(17)
N2 C12 C9 101.80(14)
C13 C12 C9 114.82(15)
C14 C12 C9 115.32(16)
C12 C13 H13A 109.5
C12 C13 H13B 109.5
H13A C13 H13B 109.5
C12 C13 H13C 109.5
H13A C13 H13C 109.5
H13B C13 H13C 109.5
C12 C14 H14A 109.5
C12 C14 H14B 109.5
H14A C14 H14B 109.5
C12 C14 H14C 109.5
H14A C14 H14C 109.5
H14B C14 H14C 109.5

loop_
_geom_bond_atom_site_label_1
_geom_bond_atom_site_label_2
_geom_bond_distance
F1 C1 1.342(2)
F2 C2 1.343(2)
F3 C3 1.3468(19)
F4 C4 1.343(2)
O1 N1 1.2787(19)
O2 N2 1.2754(18)
N1 C8 1.339(2)
N1 C9 1.498(2)
N2 C8 1.348(2)
N2 C12 1.504(2)
N3 C7 1.324(2)
N3 C6 1.388(2)
N4 C7 1.363(2)
N4 C5 1.364(2)
N4 H4N 0.93(2)
C1 C2 1.371(2)
C1 C6 1.386(2)
C1 H1A 0.9600
C2 C3 1.391(3)
C2 H2A 0.9599
C3 C4 1.362(3)
C3 H3A 0.9600
C4 C5 1.395(2)
C4 H4A 0.9500
C5 C6 1.397(2)
C7 C8 1.442(2)
C9 C11 1.525(3)
C9 C10 1.526(2)
C9 C12 1.565(3)
C10 H10A 0.9800
C10 H10B 0.9800
C10 H10C 0.9800
C11 H11A 0.9800
C11 H11B 0.9800
C11 H11C 0.9800
C12 C13 1.522(3)
C12 C14 1.524(3)
C13 H13A 0.9800
C13 H13B 0.9800
C13 H13C 0.9800
C14 H14A 0.9800
C14 H14B 0.9800
C14 H14C 0.9800

loop_
_geom_hbond_atom_site_label_D
_geom_hbond_atom_site_label_H
_geom_hbond_atom_site_label_A
_geom_hbond_distance_DH
_geom_hbond_distance_HA
_geom_hbond_distance_DA
_geom_hbond_angle_DHA
_geom_hbond_site_symmetry_A
N4 H4N O1 0.93(2) 1.88(3) 2.766(2) 158(2) 4_575
